data_7016524
loop_
_publ_author_name
'Bulut, Safak'
'Klose, Petra'
'Krossing, Ingo'

_publ_section_title
;
 Na[B(hfip)(4)] (hfip = OC(H)(CF(3))(2)): a weakly coordinating anion
 salt and its first application to prepare ionic liquids.
;
_journal_issue 32
_journal_name_full 'Dalton transactions (Cambridge, England : 2003)'
_journal_page_first 8114
_journal_page_last 8124
_journal_paper_doi 10.1039/c1dt10722d
_journal_volume 40
_journal_year 2011
_chemical_formula_moiety 'Na C4 H10 O2, B O4 C12 H4 F24'
_chemical_formula_sum 'C16 H14 B F24 Na O6'
_chemical_formula_weight 792.07
_chemical_melting_point 329
_chemical_name_common 'sodium monodimethoxyethane tetrakis(hexafluoroisoproxy)borate'
_chemical_name_systematic 'sodium monodimethoxyethane tetrakis(hexafluoroisoproxy)borate'
_chemical_properties_physical moisture-sensitive
_space_group_IT_number 2
_symmetry_cell_setting triclinic
_symmetry_space_group_name_Hall '-P 1'
_symmetry_space_group_name_H-M 'P -1'
_atom_sites_solution_hydrogens geom
_atom_sites_solution_primary direct
_atom_sites_solution_secondary difmap
_audit_creation_method SHELXL-97
_cell_angle_alpha 77.05(3)
_cell_angle_beta 80.40(3)
_cell_angle_gamma 81.33(3)
_cell_formula_units_Z 2
_cell_length_a 10.491(2)
_cell_length_b 10.546(2)
_cell_length_c 13.212(3)
_cell_measurement_temperature 100(2)
_cell_volume 1394.8(5)
_computing_cell_refinement 'Bruker XSCANS'
_computing_data_collection 'Bruker XSCANS'
_computing_data_reduction 'Bruker SHELXTL'
_computing_molecular_graphics 'Bruker SHELXTL'
_computing_publication_material 'Bruker SHELXTL'
_computing_structure_refinement 'SHELXL-97 (Sheldrick, 1997)'
_computing_structure_solution 'SHELXS-97 (Sheldrick, 1990)'
_diffrn_ambient_temperature 100(2)
_diffrn_measured_fraction_theta_full 0.995
_diffrn_measured_fraction_theta_max 0.995
_diffrn_measurement_device_type 'area detector'
_diffrn_measurement_method '\w scans'
_diffrn_radiation_monochromator graphite
_diffrn_radiation_probe x-ray
_diffrn_radiation_source 'fine-focus sealed tube'
_diffrn_radiation_type MoK\a
_diffrn_radiation_wavelength 0.71073
_diffrn_reflns_av_R_equivalents 0.0279
_diffrn_reflns_av_sigmaI/netI 0.0248
_diffrn_reflns_limit_h_max 13
_diffrn_reflns_limit_h_min -13
_diffrn_reflns_limit_k_max 13
_diffrn_reflns_limit_k_min -13
_diffrn_reflns_limit_l_max 17
_diffrn_reflns_limit_l_min -17
_diffrn_reflns_number 26660
_diffrn_reflns_theta_full 27.46
_diffrn_reflns_theta_max 27.46
_diffrn_reflns_theta_min 3.19
_exptl_absorpt_coefficient_mu 0.250
_exptl_absorpt_correction_T_max 1.0
_exptl_absorpt_correction_T_min 0.851
_exptl_absorpt_correction_type multi-scan
_exptl_absorpt_process_details
;
Empirical Absorption Correction (T Higashi, March 2001)
;
_exptl_crystal_colour colourless
_exptl_crystal_density_diffrn 1.886
_exptl_crystal_density_method 'not measured'
_exptl_crystal_description isometric
_exptl_crystal_F_000 780
_exptl_crystal_recrystallization_method
;
by sublimation during drying in vacuum (0.1 Pa) at 313-318 K
;
_exptl_crystal_size_max 0.4
_exptl_crystal_size_mid 0.3
_exptl_crystal_size_min 0.2
_refine_diff_density_max 0.367
_refine_diff_density_min -0.321
_refine_diff_density_rms 0.054
_refine_ls_extinction_method none
_refine_ls_goodness_of_fit_ref 1.085
_refine_ls_hydrogen_treatment constr
_refine_ls_matrix_type full
_refine_ls_number_parameters 489
_refine_ls_number_reflns 6359
_refine_ls_number_restraints 0
_refine_ls_restrained_S_all 1.085
_refine_ls_R_factor_all 0.0420
_refine_ls_R_factor_gt 0.0323
_refine_ls_shift/su_max 0.002
_refine_ls_shift/su_mean 0.000
_refine_ls_structure_factor_coef Fsqd
_refine_ls_weighting_details 'calc w=1/[\s^2^(Fo^2^)+(0.0273P)^2^+0.6890P] where P=(Fo^2^+2Fc^2^)/3'
_refine_ls_weighting_scheme calc
_refine_ls_wR_factor_gt 0.0714
_refine_ls_wR_factor_ref 0.0792
_reflns_number_gt 5219
_reflns_number_total 6359
_reflns_threshold_expression >2sigma(I)
_cod_data_source_file c1dt10722d.txt
_cod_data_source_block p-1a
_cod_depositor_comments
;
The following automatic conversions were performed:

'_symmetry_cell_setting' value 'Triclinic' changed to 'triclinic'
according to /home/saulius/struct/CIF-dictionaries/cif_core.dic
dictionary named 'cif_core.dic' version 2.4.1 from 2010-06-29.

Automatic conversion script
Id: cif_fix_values 1715 2011-07-08 13:25:40Z adriana 
;
_cod_original_sg_symbol_H-M P-1
_cod_database_code 7016524

loop_
_symmetry_equiv_pos_as_xyz
'x, y, z'
'-x, -y, -z'

loop_
_atom_site_label
_atom_site_type_symbol
_atom_site_fract_x
_atom_site_fract_y
_atom_site_fract_z
_atom_site_U_iso_or_equiv
_atom_site_adp_type
_atom_site_occupancy
_atom_site_symmetry_multiplicity
_atom_site_calc_flag
Na1 Na 0.15610(6) 0.41032(6) 0.26210(5) 0.02505(14) Uani 1 1 d
B1 B 0.35089(15) 0.17085(15) 0.26221(12) 0.0165(3) Uani 1 1 d
O1 O 0.36780(9) 0.31017(9) 0.25698(8) 0.0173(2) Uani 1 1 d
O2 O 0.22073(9) 0.18548(10) 0.22868(7) 0.0177(2) Uani 1 1 d
O3 O 0.35059(9) 0.09567(10) 0.36977(8) 0.0183(2) Uani 1 1 d
O4 O 0.45340(9) 0.11296(9) 0.19161(8) 0.0181(2) Uani 1 1 d
O5 O 0.10843(11) 0.61676(11) 0.16702(9) 0.0270(2) Uani 1 1 d
O6 O -0.03468(10) 0.50387(11) 0.35176(9) 0.0265(2) Uani 1 1 d
F1 F 0.56317(10) 0.36546(10) 0.09807(7) 0.0335(2) Uani 1 1 d
F2 F 0.48183(11) 0.54338(9) 0.14961(8) 0.0383(3) Uani 1 1 d
F3 F 0.66866(10) 0.44677(12) 0.18964(9) 0.0438(3) Uani 1 1 d
F4 F 0.41358(10) 0.34040(10) 0.45736(7) 0.0334(2) Uani 1 1 d
F5 F 0.34651(10) 0.51316(10) 0.34992(8) 0.0356(2) Uani 1 1 d
F6 F 0.54642(11) 0.47978(11) 0.37845(9) 0.0422(3) Uani 1 1 d
F7 F 0.05047(12) 0.05890(13) 0.07108(9) 0.0514(3) Uani 1 1 d
F8 F 0.08059(12) -0.00932(11) 0.23196(9) 0.0473(3) Uani 1 1 d
F9 F -0.02603(10) 0.17928(13) 0.18406(11) 0.0535(3) Uani 1 1 d
F10 F 0.11646(12) 0.37866(10) 0.07996(8) 0.0429(3) Uani 1 1 d
F11 F 0.16989(12) 0.26383(11) -0.03972(8) 0.0421(3) Uani 1 1 d
F12 F 0.31785(11) 0.32376(11) 0.02796(8) 0.0420(3) Uani 1 1 d
F13 F 0.15349(10) 0.26648(9) 0.44268(7) 0.0325(2) Uani 1 1 d
F14 F 0.24450(12) 0.15319(10) 0.57397(8) 0.0394(3) Uani 1 1 d
F15 F 0.05747(11) 0.11342(12) 0.55021(9) 0.0476(3) Uani 1 1 d
F16 F 0.38428(10) -0.08265(10) 0.54628(8) 0.0384(3) Uani 1 1 d
F17 F 0.18618(11) -0.12702(10) 0.57239(8) 0.0430(3) Uani 1 1 d
F18 F 0.31715(14) -0.17354(10) 0.43841(9) 0.0505(3) Uani 1 1 d
F19 F 0.68660(10) 0.06415(10) 0.07181(7) 0.0355(2) Uani 1 1 d
F20 F 0.75760(10) -0.08536(10) 0.19648(8) 0.0373(2) Uani 1 1 d
F21 F 0.71173(9) 0.11450(10) 0.21564(8) 0.0353(2) Uani 1 1 d
F22 F 0.55449(12) -0.23105(10) 0.23775(10) 0.0458(3) Uani 1 1 d
F23 F 0.51558(12) -0.11211(11) 0.08839(8) 0.0438(3) Uani 1 1 d
F24 F 0.36516(10) -0.12311(10) 0.22072(9) 0.0365(2) Uani 1 1 d
C1 C 0.48232(14) 0.34424(14) 0.27785(12) 0.0189(3) Uani 1 1 d
C2 C 0.54980(15) 0.42628(16) 0.17771(13) 0.0257(3) Uani 1 1 d
C3 C 0.44818(16) 0.42027(16) 0.36625(13) 0.0257(3) Uani 1 1 d
C4 C 0.20327(15) 0.15635(15) 0.13424(11) 0.0197(3) Uani 1 1 d
C5 C 0.07558(17) 0.09656(18) 0.15469(14) 0.0324(4) Uani 1 1 d
C6 C 0.20152(17) 0.28125(16) 0.04918(12) 0.0273(3) Uani 1 1 d
C7 C 0.24072(15) 0.04927(15) 0.43172(11) 0.0209(3) Uani 1 1 d
C8 C 0.17437(16) 0.14455(16) 0.50135(12) 0.0281(4) Uani 1 1 d
C9 C 0.28265(18) -0.08445(16) 0.49822(13) 0.0299(4) Uani 1 1 d
C10 C 0.53417(14) -0.00116(14) 0.22398(12) 0.0201(3) Uani 1 1 d
C11 C 0.67327(15) 0.02290(16) 0.17572(13) 0.0262(3) Uani 1 1 d
C12 C 0.49322(17) -0.11781(16) 0.19163(13) 0.0283(3) Uani 1 1 d
C13 C 0.1935(2) 0.6930(2) 0.08943(17) 0.0390(4) Uani 1 1 d
C14 C 0.01443(17) 0.69522(16) 0.22454(14) 0.0279(3) Uani 1 1 d
C15 C -0.09090(16) 0.61389(16) 0.28178(14) 0.0287(4) Uani 1 1 d
C16 C -0.13252(19) 0.4352(2) 0.42101(18) 0.0427(5) Uani 1 1 d
H1A H 0.5445(15) 0.2718(16) 0.2998(12) 0.014(4) Uiso 1 1 d
H4A H 0.2736(16) 0.0929(16) 0.1093(12) 0.016(4) Uiso 1 1 d
H7A H 0.1758(17) 0.0371(17) 0.3947(13) 0.022(4) Uiso 1 1 d
H10A H 0.5374(15) -0.0255(15) 0.2953(13) 0.013(4) Uiso 1 1 d
H13A H 0.143(2) 0.753(2) 0.0370(18) 0.050(6) Uiso 1 1 d
H13B H 0.255(2) 0.632(2) 0.0538(18) 0.049(6) Uiso 1 1 d
H13C H 0.245(2) 0.735(2) 0.1202(19) 0.059(7) Uiso 1 1 d
H14A H -0.0229(19) 0.772(2) 0.1775(15) 0.035(5) Uiso 1 1 d
H14B H 0.0549(19) 0.7260(19) 0.2746(16) 0.035(5) Uiso 1 1 d
H15A H -0.1341(19) 0.580(2) 0.2318(16) 0.038(5) Uiso 1 1 d
H15B H -0.159(2) 0.669(2) 0.3249(16) 0.039(5) Uiso 1 1 d
H16A H -0.091(2) 0.370(2) 0.4699(17) 0.044(6) Uiso 1 1 d
H16B H -0.197(2) 0.494(2) 0.4591(19) 0.060(7) Uiso 1 1 d
H16C H -0.184(3) 0.399(3) 0.380(2) 0.066(8) Uiso 1 1 d

loop_
_atom_site_aniso_label
_atom_site_aniso_U_11
_atom_site_aniso_U_22
_atom_site_aniso_U_33
_atom_site_aniso_U_23
_atom_site_aniso_U_13
_atom_site_aniso_U_12
Na1 0.0227(3) 0.0209(3) 0.0272(3) -0.0023(2) -0.0013(2) 0.0049(2)
B1 0.0159(7) 0.0156(7) 0.0181(8) -0.0026(6) -0.0038(6) -0.0016(6)
O1 0.0158(5) 0.0146(5) 0.0219(5) -0.0036(4) -0.0035(4) -0.0018(4)
O2 0.0168(5) 0.0199(5) 0.0170(5) -0.0035(4) -0.0045(4) -0.0023(4)
O3 0.0177(5) 0.0181(5) 0.0181(5) -0.0007(4) -0.0040(4) -0.0019(4)
O4 0.0175(5) 0.0155(5) 0.0201(5) -0.0032(4) -0.0030(4) 0.0018(4)
O5 0.0260(6) 0.0205(5) 0.0288(6) -0.0009(4) 0.0035(5) 0.0005(4)
O6 0.0210(6) 0.0270(6) 0.0261(6) 0.0002(5) 0.0006(4) 0.0013(4)
F1 0.0363(6) 0.0387(6) 0.0255(5) -0.0088(4) 0.0062(4) -0.0124(4)
F2 0.0488(6) 0.0227(5) 0.0379(6) 0.0034(4) -0.0010(5) -0.0067(4)
F3 0.0283(5) 0.0620(8) 0.0446(6) -0.0086(5) 0.0006(5) -0.0258(5)
F4 0.0425(6) 0.0374(6) 0.0223(5) -0.0088(4) -0.0031(4) -0.0080(5)
F5 0.0381(6) 0.0260(5) 0.0420(6) -0.0153(4) -0.0001(4) 0.0046(4)
F6 0.0392(6) 0.0503(7) 0.0493(7) -0.0281(5) -0.0028(5) -0.0205(5)
F7 0.0595(8) 0.0607(8) 0.0482(7) -0.0139(6) -0.0257(6) -0.0278(6)
F8 0.0604(8) 0.0424(6) 0.0445(6) 0.0045(5) -0.0154(5) -0.0336(6)
F9 0.0198(5) 0.0683(8) 0.0754(9) -0.0201(7) -0.0055(5) -0.0079(5)
F10 0.0608(7) 0.0258(5) 0.0370(6) -0.0027(4) -0.0135(5) 0.0131(5)
F11 0.0639(7) 0.0435(6) 0.0223(5) -0.0041(4) -0.0196(5) -0.0057(5)
F12 0.0490(7) 0.0463(6) 0.0295(5) 0.0065(5) -0.0052(5) -0.0235(5)
F13 0.0354(5) 0.0262(5) 0.0268(5) 0.0007(4) 0.0033(4) 0.0069(4)
F14 0.0613(7) 0.0341(6) 0.0232(5) -0.0078(4) -0.0107(5) 0.0010(5)
F15 0.0360(6) 0.0497(7) 0.0420(6) 0.0040(5) 0.0177(5) -0.0037(5)
F16 0.0404(6) 0.0347(6) 0.0351(6) 0.0082(4) -0.0164(5) 0.0010(5)
F17 0.0534(7) 0.0346(6) 0.0352(6) 0.0120(5) -0.0026(5) -0.0201(5)
F18 0.0879(9) 0.0200(5) 0.0414(6) -0.0048(5) -0.0077(6) -0.0029(5)
F19 0.0302(5) 0.0437(6) 0.0267(5) -0.0030(4) 0.0025(4) 0.0008(4)
F20 0.0274(5) 0.0387(6) 0.0402(6) -0.0097(5) -0.0053(4) 0.0162(4)
F21 0.0195(5) 0.0423(6) 0.0486(6) -0.0188(5) -0.0020(4) -0.0059(4)
F22 0.0577(7) 0.0169(5) 0.0642(8) -0.0072(5) -0.0247(6) 0.0074(5)
F23 0.0625(7) 0.0408(6) 0.0348(6) -0.0199(5) -0.0092(5) -0.0063(5)
F24 0.0375(6) 0.0272(5) 0.0492(6) -0.0093(5) -0.0110(5) -0.0098(4)
C1 0.0171(7) 0.0165(7) 0.0240(7) -0.0049(6) -0.0042(6) -0.0021(5)
C2 0.0231(8) 0.0269(8) 0.0281(8) -0.0055(6) -0.0012(6) -0.0093(6)
C3 0.0265(8) 0.0241(8) 0.0296(8) -0.0093(6) -0.0043(6) -0.0063(6)
C4 0.0205(7) 0.0204(7) 0.0201(7) -0.0055(6) -0.0070(6) -0.0013(6)
C5 0.0323(9) 0.0354(9) 0.0347(9) -0.0061(7) -0.0134(7) -0.0118(7)
C6 0.0354(9) 0.0265(8) 0.0211(8) -0.0037(6) -0.0093(7) -0.0024(7)
C7 0.0211(7) 0.0223(7) 0.0185(7) 0.0008(6) -0.0038(6) -0.0066(6)
C8 0.0286(8) 0.0293(9) 0.0199(8) 0.0031(6) 0.0024(6) -0.0016(7)
C9 0.0398(10) 0.0230(8) 0.0252(8) 0.0014(6) -0.0046(7) -0.0080(7)
C10 0.0218(7) 0.0178(7) 0.0204(7) -0.0051(6) -0.0053(6) 0.0031(6)
C11 0.0224(8) 0.0283(8) 0.0269(8) -0.0086(7) -0.0037(6) 0.0048(6)
C12 0.0335(9) 0.0204(8) 0.0313(9) -0.0070(6) -0.0083(7) 0.0026(6)
C13 0.0312(10) 0.0385(11) 0.0380(10) 0.0070(9) 0.0036(8) -0.0064(8)
C14 0.0300(9) 0.0180(8) 0.0344(9) -0.0056(7) -0.0041(7) 0.0014(6)
C15 0.0234(8) 0.0248(8) 0.0337(9) -0.0038(7) -0.0022(7) 0.0057(6)
C16 0.0252(9) 0.0430(11) 0.0448(11) 0.0102(9) 0.0085(8) -0.0005(8)

loop_
_atom_type_symbol
_atom_type_description
_atom_type_scat_dispersion_real
_atom_type_scat_dispersion_imag
_atom_type_scat_source
C C 0.0033 0.0016 'International Tables Vol C Tables 4.2.6.8 and 6.1.1.4'
H H 0.0000 0.0000 'International Tables Vol C Tables 4.2.6.8 and 6.1.1.4'
B B 0.0013 0.0007 'International Tables Vol C Tables 4.2.6.8 and 6.1.1.4'
O O 0.0106 0.0060 'International Tables Vol C Tables 4.2.6.8 and 6.1.1.4'
F F 0.0171 0.0103 'International Tables Vol C Tables 4.2.6.8 and 6.1.1.4'
Na Na 0.0362 0.0249 'International Tables Vol C Tables 4.2.6.8 and 6.1.1.4'

loop_
_geom_angle_atom_site_label_1
_geom_angle_atom_site_label_2
_geom_angle_atom_site_label_3
_geom_angle
O5 Na1 O1 120.94(5)
O5 Na1 O6 73.22(5)
O1 Na1 O6 151.21(5)
O5 Na1 O2 137.74(5)
O1 Na1 O2 57.15(4)
O6 Na1 O2 131.30(5)
O5 Na1 F13 146.06(5)
O1 Na1 F13 77.92(5)
O6 Na1 F13 78.70(5)
O2 Na1 F13 75.82(4)
O5 Na1 F10 74.44(5)
O1 Na1 F10 97.30(5)
O6 Na1 F10 111.11(5)
O2 Na1 F10 64.81(4)
F13 Na1 F10 134.84(4)
O5 Na1 F5 88.08(5)
O1 Na1 F5 59.92(4)
O6 Na1 F5 98.67(4)
O2 Na1 F5 115.12(4)
F13 Na1 F5 77.58(4)
F10 Na1 F5 138.59(5)
O5 Na1 B1 141.67(5)
O1 Na1 B1 29.08(4)
O6 Na1 B1 145.12(5)
O2 Na1 B1 29.45(4)
F13 Na1 B1 68.41(5)
F10 Na1 B1 85.70(5)
F5 Na1 B1 85.68(4)
O5 Na1 C14 24.95(4)
O1 Na1 C14 137.38(5)
O6 Na1 C14 49.21(5)
O2 Na1 C14 155.77(5)
F13 Na1 C14 122.18(5)
F10 Na1 C14 91.81(5)
F5 Na1 C14 86.32(5)
B1 Na1 C14 164.81(5)
O5 Na1 C15 49.05(5)
O1 Na1 C15 162.70(5)
O6 Na1 C15 25.68(4)
O2 Na1 C15 140.15(5)
F13 Na1 C15 104.37(5)
F10 Na1 C15 92.99(5)
F5 Na1 C15 103.45(5)
B1 Na1 C15 167.17(5)
C14 Na1 C15 27.80(5)
O4 B1 O3 110.49(12)
O4 B1 O2 112.85(12)
O3 B1 O2 111.09(12)
O4 B1 O1 110.41(12)
O3 B1 O1 110.46(12)
O2 B1 O1 101.20(11)
O4 B1 Na1 140.07(10)
O3 B1 Na1 109.07(9)
O2 B1 Na1 55.53(7)
O1 B1 Na1 48.79(6)
C1 O1 B1 121.30(11)
C1 O1 Na1 133.69(9)
B1 O1 Na1 102.13(8)
C4 O2 B1 122.12(11)
C4 O2 Na1 120.42(9)
B1 O2 Na1 95.02(8)
C7 O3 B1 123.51(11)
C10 O4 B1 123.32(11)
C14 O5 C13 112.42(14)
C14 O5 Na1 112.35(9)
C13 O5 Na1 127.75(11)
C16 O6 C15 111.30(13)
C16 O6 Na1 126.52(12)
C15 O6 Na1 108.90(9)
C3 F5 Na1 108.94(9)
C6 F10 Na1 110.43(9)
C8 F13 Na1 147.69(10)
O1 C1 C3 108.31(12)
O1 C1 C2 109.31(12)
C3 C1 C2 111.54(12)
F1 C2 F3 107.50(13)
F1 C2 F2 107.29(13)
F3 C2 F2 107.65(13)
F1 C2 C1 110.58(13)
F3 C2 C1 111.62(13)
F2 C2 C1 111.98(13)
F6 C3 F4 107.59(13)
F6 C3 F5 107.14(13)
F4 C3 F5 106.55(13)
F6 C3 C1 113.07(13)
F4 C3 C1 110.56(13)
F5 C3 C1 111.62(13)
O2 C4 C5 106.64(13)
O2 C4 C6 109.51(12)
C5 C4 C6 112.34(13)
F7 C5 F8 107.21(14)
F7 C5 F9 107.57(14)
F8 C5 F9 107.08(16)
F7 C5 C4 112.52(15)
F8 C5 C4 109.90(14)
F9 C5 C4 112.28(14)
F12 C6 F11 107.95(14)
F12 C6 F10 106.71(14)
F11 C6 F10 107.31(13)
F12 C6 C4 110.20(13)
F11 C6 C4 112.70(14)
F10 C6 C4 111.72(13)
O3 C7 C8 110.86(13)
O3 C7 C9 107.91(13)
C8 C7 C9 110.76(13)
F14 C8 F15 107.70(13)
F14 C8 F13 106.75(14)
F15 C8 F13 106.13(13)
F14 C8 C7 113.24(14)
F15 C8 C7 112.48(15)
F13 C8 C7 110.14(12)
F18 C9 F16 107.12(15)
F18 C9 F17 107.43(14)
F16 C9 F17 107.37(13)
F18 C9 C7 110.41(13)
F16 C9 C7 112.50(14)
F17 C9 C7 111.75(15)
O4 C10 C11 107.46(12)
O4 C10 C12 110.98(12)
C11 C10 C12 111.64(13)
F19 C11 F21 107.14(14)
F19 C11 F20 107.35(13)
F21 C11 F20 106.89(13)
F19 C11 C10 113.18(13)
F21 C11 C10 110.13(13)
F20 C11 C10 111.83(14)
F23 C12 F22 107.56(14)
F23 C12 F24 106.71(14)
F22 C12 F24 107.29(14)
F23 C12 C10 113.47(14)
F22 C12 C10 111.48(13)
F24 C12 C10 110.04(13)
O5 C14 C15 108.45(13)
O5 C14 Na1 42.70(7)
C15 C14 Na1 76.26(9)
O6 C15 C14 108.77(13)
O6 C15 Na1 45.42(7)
C14 C15 Na1 75.95(9)

loop_
_geom_bond_atom_site_label_1
_geom_bond_atom_site_label_2
_geom_bond_distance
Na1 O5 2.2854(14)
Na1 O1 2.3083(13)
Na1 O6 2.3496(14)
Na1 O2 2.4824(13)
Na1 F13 2.5224(14)
Na1 F10 2.6098(14)
Na1 F5 2.9160(14)
Na1 B1 3.000(2)
Na1 C14 3.1168(19)
Na1 C15 3.121(2)
B1 O4 1.4567(19)
B1 O3 1.4636(19)
B1 O2 1.4807(18)
B1 O1 1.4913(18)
O1 C1 1.3905(17)
O2 C4 1.3963(17)
O3 C7 1.3834(18)
O4 C10 1.3900(17)
O5 C14 1.422(2)
O5 C13 1.426(2)
O6 C16 1.424(2)
O6 C15 1.430(2)
F1 C2 1.3283(19)
F2 C2 1.337(2)
F3 C2 1.3374(18)
F4 C3 1.3350(19)
F5 C3 1.346(2)
F6 C3 1.3334(18)
F7 C5 1.331(2)
F8 C5 1.335(2)
F9 C5 1.335(2)
F10 C6 1.344(2)
F11 C6 1.3299(19)
F12 C6 1.328(2)
F13 C8 1.3518(19)
F14 C8 1.329(2)
F15 C8 1.338(2)
F16 C9 1.333(2)
F17 C9 1.340(2)
F18 C9 1.332(2)
F19 C11 1.3342(19)
F20 C11 1.3408(19)
F21 C11 1.338(2)
F22 C12 1.3355(19)
F23 C12 1.334(2)
F24 C12 1.340(2)
C1 C3 1.526(2)
C1 C2 1.536(2)
C4 C5 1.524(2)
C4 C6 1.528(2)
C7 C8 1.527(2)
C7 C9 1.530(2)
C10 C11 1.526(2)
C10 C12 1.529(2)
C14 C15 1.498(2)
